data_7135094
loop_
_publ_author_name
'Murali, Anna Chandrasekar'
'Raj, Ankit'
'Veerapathiran, Sabari'
'Senanayak, Satyaprasad P.'
'Venkatasubbaiah, Krishnan'
'Chandrasekhar, Vadapalli'

_publ_section_title
;
 Highly emissive boron-&#x3b1;-thioimidinates: substituent control of
 photophysics and charge transport properties.
;
_journal_issue 93
_journal_name_full 'Chemical communications (Cambridge, England)'
_journal_page_first 18396
_journal_page_last 18399
_journal_paper_doi 10.1039/d5cc05332c
_journal_volume 61
_journal_year 2025
_chemical_formula_moiety 'C27 H13 B F10 N2 O S'
_chemical_formula_sum 'C27 H13 B F10 N2 O S'
_chemical_formula_weight 614.26
_space_group_crystal_system triclinic
_space_group_IT_number 2
_space_group_name_Hall '-P 1'
_space_group_name_H-M_alt 'P -1'
_atom_sites_solution_hydrogens geom
_atom_sites_solution_primary dual
_audit_creation_date 2025-01-08
_audit_creation_method
;
Olex2 1.5
(compiled 2024.02.16 svn.r378c4104 for OlexSys, GUI svn.r6928)
;
_audit_update_record
;
2025-09-11 deposited with the CCDC.	2025-10-16 downloaded from the CCDC.
;
_cell_angle_alpha 104.522(3)
_cell_angle_beta 95.869(2)
_cell_angle_gamma 111.606(3)
_cell_formula_units_Z 2
_cell_length_a 9.6678(3)
_cell_length_b 10.2025(3)
_cell_length_c 13.9028(4)
_cell_measurement_reflns_used 17456
_cell_measurement_temperature 100.00(10)
_cell_measurement_theta_max 30.5510
_cell_measurement_theta_min 2.8490
_cell_volume 1205.04(7)
_computing_cell_refinement 'CrysAlisPro 1.171.39.29d (Rigaku OD, 2017)'
_computing_data_collection 'CrysAlisPro 1.171.39.29d (Rigaku OD, 2017)'
_computing_data_reduction 'CrysAlisPro 1.171.39.29d (Rigaku OD, 2017)'
_computing_molecular_graphics 'Olex2 1.5 (Dolomanov et al., 2009)'
_computing_publication_material 'Olex2 1.5 (Dolomanov et al., 2009)'
_computing_structure_refinement 'SHELXL 2018/3 (Sheldrick, 2015)'
_computing_structure_solution 'SHELXT 2018/2 (Sheldrick, 2018)'
_diffrn_ambient_environment N~2~
_diffrn_ambient_temperature 100.00(10)
_diffrn_detector 'CCD plate'
_diffrn_measured_fraction_theta_full 0.998
_diffrn_measured_fraction_theta_max 0.915
_diffrn_measurement_details
;
List of Runs (angles in degrees, time in seconds):

  # Type    Start    End  Width  t~exp~   \w     \q     \k     \f   Frames
#--------------------------------------------------------------------------
  1  \w     50.00 100.00   0.50    1.67    --   11.00  77.00 -60.00  100
  2  \w     50.00 100.00   0.50    1.67    --   11.00  77.00  60.00  100
  3  \w     50.00 100.00   0.50    1.67    --   11.00  77.00-150.00  100
  4  \w    -63.00  31.00   0.50    1.67    --  -11.50 -82.00 150.00  188
  5  \w   -100.00  18.00   0.50    1.67    --  -11.50 -57.00 -60.00  236
  6  \w    -52.00  77.00   0.50    1.67    --  -11.50  38.00 150.00  258
  7  \w    -76.00  27.00   0.50    1.67    --  -11.50 -77.00 -60.00  206
  8  \w    -63.00  31.00   0.50    1.67    --  -11.50 -82.00   0.00  188
  9  \w   -100.00  29.00   0.50    1.67    --  -11.50 -38.00 120.00  258
 10  \w    -63.00  11.00   0.50    1.67    --   11.00 -82.00 -30.00  148
;
_diffrn_measurement_device 'four-circle diffractometer'
_diffrn_measurement_device_type 'XtaLAB AFC12 (RINC): Kappa single'
_diffrn_measurement_method '\w scans'
_diffrn_orient_matrix_type 'CrysAlisPro convention (1999,Acta A55,543-557)'
_diffrn_orient_matrix_UB_11 -0.0025618000
_diffrn_orient_matrix_UB_12 -0.0724715000
_diffrn_orient_matrix_UB_13 -0.0086404000
_diffrn_orient_matrix_UB_21 -0.0158022000
_diffrn_orient_matrix_UB_22 -0.0125874000
_diffrn_orient_matrix_UB_23 -0.0532736000
_diffrn_orient_matrix_UB_31 0.0792218000
_diffrn_orient_matrix_UB_32 0.0279854000
_diffrn_orient_matrix_UB_33 0.0010007000
_diffrn_radiation_monochromator graphite
_diffrn_radiation_probe x-ray
_diffrn_radiation_type 'Mo K\a'
_diffrn_radiation_wavelength 0.71073
_diffrn_reflns_av_R_equivalents 0.0471
_diffrn_reflns_av_unetI/netI 0.0351
_diffrn_reflns_Laue_measured_fraction_full 0.998
_diffrn_reflns_Laue_measured_fraction_max 0.915
_diffrn_reflns_limit_h_max 11
_diffrn_reflns_limit_h_min -13
_diffrn_reflns_limit_k_max 14
_diffrn_reflns_limit_k_min -14
_diffrn_reflns_limit_l_max 19
_diffrn_reflns_limit_l_min -19
_diffrn_reflns_number 31412
_diffrn_reflns_point_group_measured_fraction_full 0.998
_diffrn_reflns_point_group_measured_fraction_max 0.915
_diffrn_reflns_theta_full 25.242
_diffrn_reflns_theta_max 30.506
_diffrn_reflns_theta_min 2.824
_diffrn_source 'fine-focus sealed X-ray tube'
_diffrn_source_type 'Enhance (Mo) X-ray Source'
_exptl_absorpt_coefficient_mu 0.240
_exptl_absorpt_correction_T_max 1.00000
_exptl_absorpt_correction_T_min 0.49066
_exptl_absorpt_correction_type multi-scan
_exptl_absorpt_process_details
;
CrysAlisPro 1.171.39.29d (Rigaku Oxford Diffraction, 2017)
Empirical absorption correction using spherical harmonics,
 implemented in SCALE3 ABSPACK scaling algorithm.
;
_exptl_crystal_colour 'clear yellow'
_exptl_crystal_colour_lustre clear
_exptl_crystal_colour_primary yellow
_exptl_crystal_density_diffrn 1.693
_exptl_crystal_description block
_exptl_crystal_F_000 616
_exptl_crystal_preparation Dichloromethane/n-hexane
_exptl_crystal_recrystallization_method 'Slow evaporation'
_exptl_crystal_size_max 0.14
_exptl_crystal_size_mid 0.14
_exptl_crystal_size_min 0.12
_refine_diff_density_max 0.452
_refine_diff_density_min -0.390
_refine_diff_density_rms 0.061
_refine_ls_extinction_method none
_refine_ls_goodness_of_fit_ref 1.042
_refine_ls_hydrogen_treatment constr
_refine_ls_matrix_type full
_refine_ls_number_parameters 380
_refine_ls_number_reflns 6742
_refine_ls_number_restraints 0
_refine_ls_restrained_S_all 1.042
_refine_ls_R_factor_all 0.0426
_refine_ls_R_factor_gt 0.0374
_refine_ls_shift/su_max 0.001
_refine_ls_shift/su_mean 0.000
_refine_ls_structure_factor_coef Fsqd
_refine_ls_weighting_details 'w=1/[\s^2^(Fo^2^)+(0.1000P)^2^] where P=(Fo^2^+2Fc^2^)/3'
_refine_ls_weighting_scheme calc
_refine_ls_wR_factor_gt 0.1285
_refine_ls_wR_factor_ref 0.1337
_reflns_Friedel_coverage 0.000
_reflns_number_gt 5914
_reflns_number_total 6742
_reflns_threshold_expression 'I > 2\s(I)'
_cod_data_source_file d5cc05332c2.cif
_cod_data_source_block vc2135
_cod_depositor_comments 'Adding full bibliography for 7135092--7135095.cif.'
_cod_database_code 7135094
_shelx_shelxl_version_number 2018/3
_chemical_oxdiff_formula CHNOSFB
_shelx_space_group_comment
;
The symmetry employed for this shelxl refinement is uniquely defined
by the following loop, which should always be used as a source of
symmetry information in preference to the above space-group names.
They are only intended as comments.
;
_shelx_estimated_absorpt_t_max 0.972
_shelx_estimated_absorpt_t_min 0.967
_olex2_refinement_description
;
1. Fixed Uiso
 At 1.2 times of:
  All C(H) groups, All N(H) groups
 At 1.5 times of:
  All C(H,H,H) groups
2.a Aromatic/amide H refined with riding coordinates:
 N2(H2), C14(H14), C13(H13), C10(H10), C11(H11), C8(H8), C6(H6), C4(H4),
 C7(H7), C5(H5)
2.b Idealised Me refined as rotating group:
 C15(H15A,H15B,H15C)
;
_olex2_submission_special_instructions 'No special instructions were received'
_oxdiff_exptl_absorpt_empirical_details
;
Empirical correction (ABSPACK) includes:
- Absorption correction using spherical harmonics
- Frame scaling
;
_oxdiff_exptl_absorpt_empirical_full_max 2.291
_oxdiff_exptl_absorpt_empirical_full_min 0.492

loop_
_space_group_symop_operation_xyz
'x, y, z'
'-x, -y, -z'

loop_
_atom_site_label
_atom_site_type_symbol
_atom_site_fract_x
_atom_site_fract_y
_atom_site_fract_z
_atom_site_U_iso_or_equiv
_atom_site_adp_type
_atom_site_occupancy
_atom_site_site_symmetry_order
_atom_site_calc_flag
_atom_site_refinement_flags_posn
_atom_site_refinement_flags_adp
_atom_site_refinement_flags_occupancy
_atom_site_disorder_assembly
_atom_site_disorder_group
S1 S 0.46588(3) 0.83986(3) 0.39811(2) 0.01398(9) Uani 1 1 d . . . . .
F6 F 0.58508(7) 0.93617(8) 0.22718(5) 0.01960(16) Uani 1 1 d . . . . .
F5 F 0.29133(8) 0.44212(8) 0.09063(5) 0.02053(17) Uani 1 1 d . . . . .
F1 F 0.72837(8) 0.76818(8) 0.35080(5) 0.02243(17) Uani 1 1 d . . . . .
F10 F 0.07123(8) 0.58614(8) 0.12982(6) 0.02231(17) Uani 1 1 d . . . . .
F7 F 0.51984(9) 1.08295(8) 0.10727(6) 0.02513(18) Uani 1 1 d . . . . .
F4 F 0.45199(9) 0.29678(8) 0.00779(5) 0.02386(17) Uani 1 1 d . . . . .
F3 F 0.74891(9) 0.38080(8) 0.09890(6) 0.02653(18) Uani 1 1 d . . . . .
F2 F 0.88170(8) 0.62027(9) 0.26947(6) 0.02565(18) Uani 1 1 d . . . . .
F9 F 0.01338(9) 0.72634(9) 0.00376(6) 0.02889(19) Uani 1 1 d . . . . .
F8 F 0.23341(10) 0.97755(9) -0.00752(6) 0.0326(2) Uani 1 1 d . . . . .
O1 O 0.93866(10) 0.95569(10) 0.82111(6) 0.0214(2) Uani 1 1 d . . . . .
N2 N 0.24703(11) 0.56338(11) 0.29007(7) 0.0152(2) Uani 1 1 d . . . . .
H2 H 0.165128 0.513092 0.240705 0.018 Uiso 1 1 calc R U . . .
N1 N 0.36364(11) 0.59235(10) 0.45535(7) 0.0150(2) Uani 1 1 d . . . . .
C22 C 0.33103(12) 0.75793(12) 0.18817(8) 0.0141(2) Uani 1 1 d . . . . .
C16 C 0.49807(13) 0.61072(12) 0.22631(8) 0.0139(2) Uani 1 1 d . . . . .
C2 C 0.24316(12) 0.52887(12) 0.37470(9) 0.0140(2) Uani 1 1 d . . . . .
C1 C 0.46729(12) 0.72705(12) 0.47347(8) 0.0134(2) Uani 1 1 d . . . . .
C14 C 0.72487(13) 0.91207(12) 0.57297(9) 0.0166(2) Uani 1 1 d . . . . .
H14 H 0.734886 0.955384 0.519612 0.020 Uiso 1 1 calc R U . . .
C23 C 0.43971(12) 0.88313(12) 0.17576(9) 0.0154(2) Uani 1 1 d . . . . .
C20 C 0.51815(14) 0.41211(12) 0.09319(9) 0.0172(2) Uani 1 1 d . . . . .
C3 C 0.10238(13) 0.41492(12) 0.38592(9) 0.0148(2) Uani 1 1 d . . . . .
C27 C 0.18735(13) 0.71018(13) 0.12806(9) 0.0162(2) Uani 1 1 d . . . . .
C9 C 0.58999(12) 0.79110(12) 0.56467(8) 0.0142(2) Uani 1 1 d . . . . .
C12 C 0.82901(13) 0.90803(13) 0.73611(9) 0.0166(2) Uani 1 1 d . . . . .
C13 C 0.84457(13) 0.97076(13) 0.65686(9) 0.0177(2) Uani 1 1 d . . . . .
H13 H 0.935851 1.052349 0.660567 0.021 Uiso 1 1 calc R U . . .
C21 C 0.43848(13) 0.49028(12) 0.13782(9) 0.0151(2) Uani 1 1 d . . . . .
C18 C 0.73429(13) 0.57515(13) 0.22533(9) 0.0182(2) Uani 1 1 d . . . . .
C17 C 0.65052(13) 0.65082(12) 0.26684(8) 0.0153(2) Uani 1 1 d . . . . .
C24 C 0.40967(14) 0.95978(13) 0.11265(9) 0.0181(2) Uani 1 1 d . . . . .
C19 C 0.66869(14) 0.45522(13) 0.13842(9) 0.0181(2) Uani 1 1 d . . . . .
C10 C 0.57571(13) 0.72955(13) 0.64526(9) 0.0176(2) Uani 1 1 d . . . . .
H10 H 0.484760 0.647582 0.641514 0.021 Uiso 1 1 calc R U . . .
C11 C 0.69370(14) 0.78829(13) 0.72954(9) 0.0193(2) Uani 1 1 d . . . . .
H11 H 0.682849 0.746818 0.783791 0.023 Uiso 1 1 calc R U . . .
C25 C 0.26489(15) 0.90726(14) 0.05536(9) 0.0209(3) Uani 1 1 d . . . . .
C26 C 0.15299(14) 0.78081(14) 0.06214(9) 0.0199(2) Uani 1 1 d . . . . .
C8 C 0.10309(14) 0.36785(14) 0.47209(10) 0.0220(3) Uani 1 1 d . . . . .
H8 H 0.194652 0.406040 0.522056 0.026 Uiso 1 1 calc R U . . .
C6 C -0.16382(14) 0.20842(14) 0.41230(10) 0.0223(3) Uani 1 1 d . . . . .
H6 H -0.254562 0.138521 0.421506 0.027 Uiso 1 1 calc R U . . .
C4 C -0.03280(14) 0.35604(14) 0.31328(10) 0.0236(3) Uani 1 1 d . . . . .
H4 H -0.034278 0.386407 0.254076 0.028 Uiso 1 1 calc R U . . .
C7 C -0.03041(15) 0.26500(15) 0.48464(10) 0.0250(3) Uani 1 1 d . . . . .
H7 H -0.029653 0.233563 0.543413 0.030 Uiso 1 1 calc R U . . .
C5 C -0.16562(15) 0.25343(15) 0.32627(11) 0.0262(3) Uani 1 1 d . . . . .
H5 H -0.257362 0.214255 0.276314 0.031 Uiso 1 1 calc R U . . .
C15 C 1.08127(14) 1.07351(15) 0.82705(11) 0.0263(3) Uani 1 1 d . . . . .
H15A H 1.129006 1.039838 0.772676 0.040 Uiso 1 1 calc R U . . .
H15B H 1.148686 1.101907 0.893253 0.040 Uiso 1 1 calc R U . . .
H15C H 1.063502 1.159237 0.819286 0.040 Uiso 1 1 calc R U . . .
B1 B 0.38241(14) 0.68444(13) 0.26895(9) 0.0134(2) Uani 1 1 d . . . . .

loop_
_atom_site_aniso_label
_atom_site_aniso_U_11
_atom_site_aniso_U_22
_atom_site_aniso_U_33
_atom_site_aniso_U_23
_atom_site_aniso_U_13
_atom_site_aniso_U_12
S1 0.01656(16) 0.01132(15) 0.01273(15) 0.00351(11) 0.00334(11) 0.00436(12)
F6 0.0125(3) 0.0204(4) 0.0220(4) 0.0103(3) -0.0005(3) 0.0011(3)
F5 0.0153(3) 0.0192(4) 0.0189(4) -0.0005(3) -0.0019(3) 0.0037(3)
F1 0.0158(4) 0.0232(4) 0.0189(4) -0.0047(3) -0.0008(3) 0.0064(3)
F10 0.0129(3) 0.0224(4) 0.0245(4) 0.0063(3) 0.0009(3) 0.0009(3)
F7 0.0273(4) 0.0202(4) 0.0263(4) 0.0138(3) 0.0038(3) 0.0042(3)
F4 0.0289(4) 0.0176(4) 0.0182(4) -0.0027(3) 0.0036(3) 0.0078(3)
F3 0.0255(4) 0.0260(4) 0.0298(4) 0.0019(3) 0.0107(3) 0.0156(3)
F2 0.0151(4) 0.0328(4) 0.0267(4) 0.0024(3) 0.0023(3) 0.0123(3)
F9 0.0183(4) 0.0336(4) 0.0302(4) 0.0072(3) -0.0063(3) 0.0105(3)
F8 0.0359(5) 0.0358(5) 0.0316(4) 0.0198(4) -0.0023(4) 0.0172(4)
O1 0.0189(4) 0.0218(4) 0.0212(4) 0.0089(4) -0.0022(3) 0.0059(4)
N2 0.0129(4) 0.0155(5) 0.0137(4) 0.0032(4) 0.0028(4) 0.0027(4)
N1 0.0132(4) 0.0147(5) 0.0169(5) 0.0059(4) 0.0042(4) 0.0044(4)
C22 0.0138(5) 0.0152(5) 0.0131(5) 0.0025(4) 0.0042(4) 0.0066(4)
C16 0.0156(5) 0.0132(5) 0.0133(5) 0.0054(4) 0.0050(4) 0.0049(4)
C2 0.0136(5) 0.0115(5) 0.0174(5) 0.0038(4) 0.0050(4) 0.0057(4)
C1 0.0131(5) 0.0142(5) 0.0140(5) 0.0044(4) 0.0050(4) 0.0062(4)
C14 0.0181(5) 0.0153(5) 0.0148(5) 0.0057(4) 0.0039(4) 0.0045(5)
C23 0.0141(5) 0.0168(5) 0.0145(5) 0.0045(4) 0.0021(4) 0.0059(4)
C20 0.0215(6) 0.0125(5) 0.0147(5) 0.0030(4) 0.0054(4) 0.0042(5)
C3 0.0152(5) 0.0117(5) 0.0175(5) 0.0045(4) 0.0057(4) 0.0050(4)
C27 0.0137(5) 0.0170(5) 0.0162(5) 0.0031(4) 0.0039(4) 0.0056(4)
C9 0.0147(5) 0.0147(5) 0.0135(5) 0.0038(4) 0.0040(4) 0.0064(4)
C12 0.0179(5) 0.0165(5) 0.0159(5) 0.0045(4) 0.0017(4) 0.0087(5)
C13 0.0165(5) 0.0147(5) 0.0184(5) 0.0050(4) 0.0032(4) 0.0029(4)
C21 0.0140(5) 0.0141(5) 0.0152(5) 0.0055(4) 0.0028(4) 0.0030(4)
C18 0.0144(5) 0.0212(6) 0.0189(6) 0.0068(5) 0.0040(4) 0.0067(5)
C17 0.0156(5) 0.0140(5) 0.0128(5) 0.0027(4) 0.0021(4) 0.0036(4)
C24 0.0203(6) 0.0162(5) 0.0178(5) 0.0068(4) 0.0044(4) 0.0064(5)
C19 0.0209(6) 0.0179(6) 0.0196(6) 0.0064(5) 0.0099(5) 0.0105(5)
C10 0.0176(5) 0.0164(5) 0.0193(6) 0.0077(4) 0.0060(4) 0.0056(5)
C11 0.0234(6) 0.0182(6) 0.0184(5) 0.0097(5) 0.0049(5) 0.0079(5)
C25 0.0272(6) 0.0219(6) 0.0176(6) 0.0080(5) 0.0016(5) 0.0140(5)
C26 0.0170(5) 0.0236(6) 0.0174(6) 0.0023(5) -0.0014(4) 0.0105(5)
C8 0.0204(6) 0.0214(6) 0.0187(6) 0.0074(5) 0.0036(5) 0.0021(5)
C6 0.0189(6) 0.0168(6) 0.0280(7) 0.0068(5) 0.0088(5) 0.0030(5)
C4 0.0186(6) 0.0224(6) 0.0275(6) 0.0141(5) 0.0022(5) 0.0023(5)
C7 0.0242(6) 0.0237(6) 0.0193(6) 0.0087(5) 0.0055(5) -0.0003(5)
C5 0.0165(6) 0.0243(7) 0.0327(7) 0.0127(6) 0.0003(5) 0.0015(5)
C15 0.0182(6) 0.0266(7) 0.0296(7) 0.0098(5) -0.0050(5) 0.0062(5)
B1 0.0121(5) 0.0125(6) 0.0139(6) 0.0039(4) 0.0032(4) 0.0032(5)

loop_
_atom_type_symbol
_atom_type_description
_atom_type_scat_dispersion_real
_atom_type_scat_dispersion_imag
_atom_type_scat_source
C C 0.0033 0.0016 'International Tables Vol C Tables 4.2.6.8 and 6.1.1.4'
H H 0.0000 0.0000 'International Tables Vol C Tables 4.2.6.8 and 6.1.1.4'
B B 0.0013 0.0007 'International Tables Vol C Tables 4.2.6.8 and 6.1.1.4'
F F 0.0171 0.0103 'International Tables Vol C Tables 4.2.6.8 and 6.1.1.4'
N N 0.0061 0.0033 'International Tables Vol C Tables 4.2.6.8 and 6.1.1.4'
O O 0.0106 0.0060 'International Tables Vol C Tables 4.2.6.8 and 6.1.1.4'
S S 0.1246 0.1234 'International Tables Vol C Tables 4.2.6.8 and 6.1.1.4'

loop_
_geom_angle_atom_site_label_1
_geom_angle_atom_site_label_2
_geom_angle_atom_site_label_3
_geom_angle
_geom_angle_site_symmetry_1
_geom_angle_site_symmetry_3
_geom_angle_publ_flag
C1 S1 B1 97.07(5) . . ?
C12 O1 C15 117.13(9) . . ?
C2 N2 H2 117.0 . . ?
C2 N2 B1 125.99(9) . . ?
B1 N2 H2 117.0 . . ?
C1 N1 C2 121.83(9) . . ?
C23 C22 C27 114.03(10) . . ?
C23 C22 B1 118.47(9) . . ?
C27 C22 B1 127.50(10) . . ?
C21 C16 B1 117.29(10) . . ?
C17 C16 C21 113.62(10) . . ?
C17 C16 B1 129.08(10) . . ?
N2 C2 N1 123.38(10) . . ?
N2 C2 C3 120.05(10) . . ?
N1 C2 C3 116.57(10) . . ?
N1 C1 S1 124.18(8) . . ?
N1 C1 C9 118.83(9) . . ?
C9 C1 S1 116.95(8) . . ?
C9 C14 H14 119.1 . . ?
C13 C14 H14 119.1 . . ?
C13 C14 C9 121.86(10) . . ?
F6 C23 C22 119.33(9) . . ?
F6 C23 C24 116.42(10) . . ?
C22 C23 C24 124.25(10) . . ?
F4 C20 C21 121.22(10) . . ?
F4 C20 C19 120.05(10) . . ?
C19 C20 C21 118.74(11) . . ?
C8 C3 C2 119.89(10) . . ?
C4 C3 C2 121.19(10) . . ?
C4 C3 C8 118.89(11) . . ?
F10 C27 C22 120.41(10) . . ?
F10 C27 C26 115.86(10) . . ?
C26 C27 C22 123.72(11) . . ?
C14 C9 C1 120.94(10) . . ?
C14 C9 C10 118.45(10) . . ?
C10 C9 C1 120.60(10) . . ?
O1 C12 C13 124.06(11) . . ?
O1 C12 C11 116.23(10) . . ?
C11 C12 C13 119.71(10) . . ?
C14 C13 C12 119.05(11) . . ?
C14 C13 H13 120.5 . . ?
C12 C13 H13 120.5 . . ?
F5 C21 C16 119.01(10) . . ?
F5 C21 C20 116.03(10) . . ?
C20 C21 C16 124.95(11) . . ?
F2 C18 C17 119.94(10) . . ?
F2 C18 C19 119.61(10) . . ?
C19 C18 C17 120.44(10) . . ?
F1 C17 C16 121.76(10) . . ?
F1 C17 C18 114.84(10) . . ?
C18 C17 C16 123.40(10) . . ?
F7 C24 C23 120.76(10) . . ?
F7 C24 C25 120.34(10) . . ?
C25 C24 C23 118.90(11) . . ?
F3 C19 C20 120.64(10) . . ?
F3 C19 C18 120.53(11) . . ?
C18 C19 C20 118.82(10) . . ?
C9 C10 H10 120.0 . . ?
C11 C10 C9 120.07(11) . . ?
C11 C10 H10 120.0 . . ?
C12 C11 H11 119.6 . . ?
C10 C11 C12 120.85(10) . . ?
C10 C11 H11 119.6 . . ?
F8 C25 C24 120.15(11) . . ?
F8 C25 C26 120.31(11) . . ?
C24 C25 C26 119.53(10) . . ?
F9 C26 C27 120.79(11) . . ?
F9 C26 C25 119.69(10) . . ?
C25 C26 C27 119.52(10) . . ?
C3 C8 H8 120.0 . . ?
C7 C8 C3 119.99(11) . . ?
C7 C8 H8 120.0 . . ?
C7 C6 H6 120.0 . . ?
C7 C6 C5 120.08(12) . . ?
C5 C6 H6 120.0 . . ?
C3 C4 H4 119.6 . . ?
C5 C4 C3 120.83(11) . . ?
C5 C4 H4 119.6 . . ?
C8 C7 H7 119.8 . . ?
C6 C7 C8 120.44(11) . . ?
C6 C7 H7 119.8 . . ?
C6 C5 C4 119.77(11) . . ?
C6 C5 H5 120.1 . . ?
C4 C5 H5 120.1 . . ?
O1 C15 H15A 109.5 . . ?
O1 C15 H15B 109.5 . . ?
O1 C15 H15C 109.5 . . ?
H15A C15 H15B 109.5 . . ?
H15A C15 H15C 109.5 . . ?
H15B C15 H15C 109.5 . . ?
N2 B1 S1 103.58(8) . . ?
N2 B1 C22 113.59(9) . . ?
N2 B1 C16 108.43(9) . . ?
C22 B1 S1 106.05(7) . . ?
C22 B1 C16 109.69(9) . . ?
C16 B1 S1 115.53(8) . . ?

loop_
_geom_bond_atom_site_label_1
_geom_bond_atom_site_label_2
_geom_bond_distance
_geom_bond_site_symmetry_2
_geom_bond_publ_flag
S1 C1 1.7424(11) . ?
S1 B1 1.9295(13) . ?
F6 C23 1.3488(12) . ?
F5 C21 1.3521(13) . ?
F1 C17 1.3485(13) . ?
F10 C27 1.3555(14) . ?
F7 C24 1.3405(14) . ?
F4 C20 1.3390(13) . ?
F3 C19 1.3384(13) . ?
F2 C18 1.3476(13) . ?
F9 C26 1.3366(13) . ?
F8 C25 1.3386(12) . ?
O1 C12 1.3537(13) . ?
O1 C15 1.4349(16) . ?
N2 H2 0.8800 . ?
N2 C2 1.3103(14) . ?
N2 B1 1.5474(15) . ?
N1 C2 1.3589(14) . ?
N1 C1 1.3103(15) . ?
C22 C23 1.3873(16) . ?
C22 C27 1.3876(15) . ?
C22 B1 1.6287(15) . ?
C16 C21 1.3896(16) . ?
C16 C17 1.3884(15) . ?
C16 B1 1.6429(16) . ?
C2 C3 1.4823(15) . ?
C1 C9 1.4657(15) . ?
C14 H14 0.9500 . ?
C14 C9 1.3963(16) . ?
C14 C13 1.3862(16) . ?
C23 C24 1.3875(15) . ?
C20 C21 1.3843(16) . ?
C20 C19 1.3820(17) . ?
C3 C8 1.3983(16) . ?
C3 C4 1.3916(16) . ?
C27 C26 1.3837(16) . ?
C9 C10 1.4103(15) . ?
C12 C13 1.4010(15) . ?
C12 C11 1.3981(17) . ?
C13 H13 0.9500 . ?
C18 C17 1.3847(16) . ?
C18 C19 1.3747(17) . ?
C24 C25 1.3734(16) . ?
C10 H10 0.9500 . ?
C10 C11 1.3800(16) . ?
C11 H11 0.9500 . ?
C25 C26 1.3776(18) . ?
C8 H8 0.9500 . ?
C8 C7 1.3920(17) . ?
C6 H6 0.9500 . ?
C6 C7 1.3797(18) . ?
C6 C5 1.3853(17) . ?
C4 H4 0.9500 . ?
C4 C5 1.3890(17) . ?
C7 H7 0.9500 . ?
C5 H5 0.9500 . ?
C15 H15A 0.9800 . ?
C15 H15B 0.9800 . ?
C15 H15C 0.9800 . ?

loop_
_geom_torsion_atom_site_label_1
_geom_torsion_atom_site_label_2
_geom_torsion_atom_site_label_3
_geom_torsion_atom_site_label_4
_geom_torsion
_geom_torsion_site_symmetry_1
_geom_torsion_site_symmetry_2
_geom_torsion_site_symmetry_3
_geom_torsion_site_symmetry_4
_geom_torsion_publ_flag
S1 C1 C9 C14 -21.25(14) . . . . ?
S1 C1 C9 C10 160.18(9) . . . . ?
F6 C23 C24 F7 -2.45(16) . . . . ?
F6 C23 C24 C25 177.43(11) . . . . ?
F10 C27 C26 F9 -0.84(16) . . . . ?
F10 C27 C26 C25 -179.66(10) . . . . ?
F7 C24 C25 F8 1.06(18) . . . . ?
F7 C24 C25 C26 -179.77(11) . . . . ?
F4 C20 C21 F5 0.61(16) . . . . ?
F4 C20 C21 C16 179.82(10) . . . . ?
F4 C20 C19 F3 -1.40(17) . . . . ?
F4 C20 C19 C18 179.20(10) . . . . ?
F2 C18 C17 F1 0.43(15) . . . . ?
F2 C18 C17 C16 -179.55(10) . . . . ?
F2 C18 C19 F3 1.72(17) . . . . ?
F2 C18 C19 C20 -178.88(10) . . . . ?
F8 C25 C26 F9 1.61(18) . . . . ?
F8 C25 C26 C27 -179.57(11) . . . . ?
O1 C12 C13 C14 179.56(11) . . . . ?
O1 C12 C11 C10 -178.89(11) . . . . ?
N2 C2 C3 C8 173.73(11) . . . . ?
N2 C2 C3 C4 -8.02(17) . . . . ?
N1 C2 C3 C8 -6.08(16) . . . . ?
N1 C2 C3 C4 172.17(10) . . . . ?
N1 C1 C9 C14 161.02(11) . . . . ?
N1 C1 C9 C10 -17.54(16) . . . . ?
C22 C23 C24 F7 177.74(11) . . . . ?
C22 C23 C24 C25 -2.39(18) . . . . ?
C22 C27 C26 F9 177.76(11) . . . . ?
C22 C27 C26 C25 -1.06(18) . . . . ?
C2 N2 B1 S1 -36.42(13) . . . . ?
C2 N2 B1 C22 -150.99(10) . . . . ?
C2 N2 B1 C16 86.79(13) . . . . ?
C2 N1 C1 S1 -0.53(16) . . . . ?
C2 N1 C1 C9 177.02(10) . . . . ?
C2 C3 C8 C7 177.57(12) . . . . ?
C2 C3 C4 C5 -177.55(11) . . . . ?
C1 N1 C2 N2 27.83(17) . . . . ?
C1 N1 C2 C3 -152.37(10) . . . . ?
C1 C9 C10 C11 178.22(11) . . . . ?
C14 C9 C10 C11 -0.38(16) . . . . ?
C23 C22 C27 F10 177.77(10) . . . . ?
C23 C22 C27 C26 -0.77(17) . . . . ?
C23 C22 B1 S1 56.81(11) . . . . ?
C23 C22 B1 N2 169.89(10) . . . . ?
C23 C22 B1 C16 -68.59(12) . . . . ?
C23 C24 C25 F8 -178.82(11) . . . . ?
C23 C24 C25 C26 0.36(18) . . . . ?
C3 C8 C7 C6 0.3(2) . . . . ?
C3 C4 C5 C6 -0.2(2) . . . . ?
C27 C22 C23 F6 -177.30(10) . . . . ?
C27 C22 C23 C24 2.51(17) . . . . ?
C27 C22 B1 S1 -123.01(11) . . . . ?
C27 C22 B1 N2 -9.92(16) . . . . ?
C27 C22 B1 C16 111.59(12) . . . . ?
C9 C14 C13 C12 -0.79(18) . . . . ?
C9 C10 C11 C12 -0.59(18) . . . . ?
C13 C14 C9 C1 -177.52(11) . . . . ?
C13 C14 C9 C10 1.08(17) . . . . ?
C13 C12 C11 C10 0.88(18) . . . . ?
C21 C16 C17 F1 177.87(10) . . . . ?
C21 C16 C17 C18 -2.14(16) . . . . ?
C21 C16 B1 S1 174.81(8) . . . . ?
C21 C16 B1 N2 59.13(12) . . . . ?
C21 C16 B1 C22 -65.43(12) . . . . ?
C21 C20 C19 F3 178.64(10) . . . . ?
C21 C20 C19 C18 -0.77(17) . . . . ?
C17 C16 C21 F5 -179.20(9) . . . . ?
C17 C16 C21 C20 1.60(16) . . . . ?
C17 C16 B1 S1 -4.59(15) . . . . ?
C17 C16 B1 N2 -120.27(12) . . . . ?
C17 C16 B1 C22 115.16(12) . . . . ?
C17 C18 C19 F3 -179.16(10) . . . . ?
C17 C18 C19 C20 0.24(17) . . . . ?
C24 C25 C26 F9 -177.57(11) . . . . ?
C24 C25 C26 C27 1.26(18) . . . . ?
C19 C20 C21 F5 -179.43(9) . . . . ?
C19 C20 C21 C16 -0.21(18) . . . . ?
C19 C18 C17 F1 -178.69(10) . . . . ?
C19 C18 C17 C16 1.32(18) . . . . ?
C11 C12 C13 C14 -0.19(17) . . . . ?
C8 C3 C4 C5 0.71(19) . . . . ?
C4 C3 C8 C7 -0.72(19) . . . . ?
C7 C6 C5 C4 -0.2(2) . . . . ?
C5 C6 C7 C8 0.2(2) . . . . ?
C15 O1 C12 C13 -2.85(17) . . . . ?
C15 O1 C12 C11 176.91(11) . . . . ?
B1 S1 C1 N1 -35.12(11) . . . . ?
B1 S1 C1 C9 147.29(9) . . . . ?
B1 N2 C2 N1 -3.18(17) . . . . ?
B1 N2 C2 C3 177.03(10) . . . . ?
B1 C22 C23 F6 2.86(15) . . . . ?
B1 C22 C23 C24 -177.33(11) . . . . ?
B1 C22 C27 F10 -2.41(17) . . . . ?
B1 C22 C27 C26 179.05(11) . . . . ?
B1 C16 C21 F5 1.30(15) . . . . ?
B1 C16 C21 C20 -177.89(10) . . . . ?
B1 C16 C17 F1 -2.71(18) . . . . ?
B1 C16 C17 C18 177.28(10) . . . . ?
